data_2022987
loop_
_publ_author_name
'Uppu, Rao M.'
'Babu, Sainath'
'Fronczek, Frank R.'

_publ_section_title
;
 Temperature-dependent solid-state phase transition with twinning in the
 crystal structure of 4-meth-oxy-anilinium chloride.
;
_journal_coeditor_code HB8089
_journal_issue 'Pt 1'
_journal_name_full 'Acta crystallographica. Section E, Crystallographic communications'
_journal_page_first 58
_journal_page_last 61
_journal_paper_doi 10.1107/S2056989023010812
_journal_volume 80
_journal_year 2024
_chemical_formula_iupac 'C7 H10 N O+, Cl-'
_chemical_formula_moiety 'C7 H10 N O, Cl'
_chemical_formula_sum 'C7 H10 Cl N O'
_chemical_formula_weight 159.61
_chemical_name_systematic
;
4-Methoxyanilinium chloride
;
_space_group_crystal_system monoclinic
_space_group_IT_number 14
_space_group_name_Hall '-P 2ybc'
_space_group_name_H-M_alt 'P 1 21/c 1'
_atom_sites_solution_hydrogens mixed
_atom_sites_solution_primary dual
_audit_creation_method SHELXL-2017/1
_cell_angle_alpha 90
_cell_angle_beta 90.077(2)
_cell_angle_gamma 90
_cell_formula_units_Z 8
_cell_length_a 8.3039(6)
_cell_length_b 21.6993(15)
_cell_length_c 8.8495(6)
_cell_measurement_reflns_used 9875
_cell_measurement_temperature 100.0(5)
_cell_measurement_theta_max 41.48
_cell_measurement_theta_min 3.37
_cell_volume 1594.58(19)
_computing_cell_refinement
;
SAINT (Bruker, 2016)
;
_computing_data_collection
;
APEX3 (Bruker, 2016)
;
_computing_data_reduction
;
SAINT (Bruker, 2016)
;
_computing_molecular_graphics
;
Mercury (Macrae <i>et al.</i>, 2020)
;
_computing_publication_material
;
publCIF (Westrip, 2010)
;
_computing_structure_refinement
;
<i>SHELXL2018/1</i> (Sheldrick, 2015)
;
_computing_structure_solution
;
<i>SHELXT2018/2</i> (Sheldrick, 2015)
;
_diffrn_ambient_temperature 100.0(5)
_diffrn_measured_fraction_theta_full 1.000
_diffrn_measured_fraction_theta_max 0.993
_diffrn_measurement_device_type 'Bruker Kappa APEXII CCD'
_diffrn_measurement_method '\f and \w scans'
_diffrn_radiation_monochromator 'TRIUMPH curved graphite'
_diffrn_radiation_source 'fine-focus sealed tube'
_diffrn_radiation_type MoK\a
_diffrn_radiation_wavelength 0.71073
_diffrn_reflns_av_R_equivalents 0.0325
_diffrn_reflns_av_unetI/netI 0.0308
_diffrn_reflns_limit_h_max 15
_diffrn_reflns_limit_h_min -15
_diffrn_reflns_limit_k_max 40
_diffrn_reflns_limit_k_min -40
_diffrn_reflns_limit_l_max 15
_diffrn_reflns_limit_l_min -16
_diffrn_reflns_number 48397
_diffrn_reflns_theta_full 25.242
_diffrn_reflns_theta_max 41.939
_diffrn_reflns_theta_min 1.877
_exptl_absorpt_coefficient_mu 0.410
_exptl_absorpt_correction_T_max 0.919
_exptl_absorpt_correction_T_min 0.873
_exptl_absorpt_correction_type multi-scan
_exptl_absorpt_process_details
;
(SADABS; Krause <i>et al.</i>, 2015)
;
_exptl_crystal_colour pink
_exptl_crystal_density_diffrn 1.330
_exptl_crystal_description 'needle fragment'
_exptl_crystal_F_000 672
_exptl_crystal_size_max 0.430
_exptl_crystal_size_mid 0.410
_exptl_crystal_size_min 0.210
_refine_diff_density_max 0.474
_refine_diff_density_min -0.276
_refine_ls_extinction_method none
_refine_ls_goodness_of_fit_ref 1.059
_refine_ls_hydrogen_treatment mixed
_refine_ls_matrix_type full
_refine_ls_number_parameters 202
_refine_ls_number_reflns 10832
_refine_ls_number_restraints 0
_refine_ls_restrained_S_all 1.059
_refine_ls_R_factor_all 0.0428
_refine_ls_R_factor_gt 0.0329
_refine_ls_shift/su_max 0.001
_refine_ls_shift/su_mean 0.000
_refine_ls_structure_factor_coef Fsqd
_refine_ls_weighting_details 'w=1/[\s^2^(Fo^2^)+(0.0336P)^2^+0.1702P] where P=(Fo^2^+2Fc^2^)/3'
_refine_ls_weighting_scheme calc
_refine_ls_wR_factor_gt 0.0719
_refine_ls_wR_factor_ref 0.0749
_reflns_number_gt 9310
_reflns_number_total 10832
_reflns_threshold_expression 'I > 2\s(I)'
_cod_data_source_file hb8089sup1.cif
_cod_data_source_block I_100K
_cod_depositor_comments 'Adding full bibliography for 2022986--2022987.cif.'
_cod_original_sg_symbol_H-M 'P 21/c'
_cod_database_code 2022987
_cod_database_fobs_code 2022987
_shelx_space_group_comment
;
The symmetry employed for this shelxl refinement is uniquely defined
by the following loop, which should always be used as a source of
symmetry information in preference to the above space-group names.
They are only intended as comments.
;
_shelx_estimated_absorpt_t_min 0.843
_shelx_estimated_absorpt_t_max 0.919

loop_
_space_group_symop_operation_xyz
'x, y, z'
'-x, y+1/2, -z+1/2'
'-x, -y, -z'
'x, -y-1/2, z-1/2'

loop_
_atom_site_type_symbol
_atom_site_label
_atom_site_fract_x
_atom_site_fract_y
_atom_site_fract_z
_atom_site_U_iso_or_equiv
_atom_site_adp_type
_atom_site_calc_flag
_atom_site_occupancy
_atom_site_disorder_assembly
_atom_site_disorder_group
Cl Cl1 0.46961(2) 0.52412(2) 0.74414(2) 0.01433(3) Uani d 1 . .
Cl Cl2 1.00704(2) 0.51981(2) 0.75416(2) 0.01431(3) Uani d 1 . .
O O1 0.81503(9) 0.79863(3) 0.36295(8) 0.01972(12) Uani d 1 . .
N N1 0.75005(10) 0.54837(3) 0.50236(8) 0.01524(11) Uani d 1 . .
H H11N 0.8313(18) 0.5382(6) 0.5613(16) 0.023 Uiso d 1 . .
H H12N 0.7496(18) 0.5254(6) 0.4219(16) 0.023 Uiso d 1 . .
H H13N 0.6580(18) 0.5390(6) 0.5566(17) 0.023 Uiso d 1 . .
C C1 0.75955(9) 0.61391(3) 0.46333(8) 0.01282(11) Uani d 1 . .
C C2 0.66656(10) 0.65590(4) 0.54219(9) 0.01463(13) Uani d 1 . .
H H2 0.592916 0.642048 0.616899 0.018 Uiso calc 1 . .
C C3 0.68159(10) 0.71877(4) 0.51130(9) 0.01510(12) Uani d 1 . .
H H3 0.618985 0.747903 0.565734 0.018 Uiso calc 1 . .
C C4 0.78835(10) 0.73857(3) 0.40075(9) 0.01439(12) Uani d 1 . .
C C5 0.87901(11) 0.69542(4) 0.31922(10) 0.01746(14) Uani d 1 . .
H H5 0.949889 0.708935 0.241833 0.021 Uiso calc 1 . .
C C6 0.86556(10) 0.63310(4) 0.35115(10) 0.01644(13) Uani d 1 . .
H H6 0.928009 0.603820 0.297051 0.020 Uiso calc 1 . .
C C7 0.71299(15) 0.84409(4) 0.43121(12) 0.02472(19) Uani d 1 . .
H H7A 0.600193 0.834617 0.408214 0.037 Uiso calc 1 . .
H H7B 0.739987 0.884893 0.391123 0.037 Uiso calc 1 . .
H H7C 0.729058 0.843809 0.540940 0.037 Uiso calc 1 . .
O O2 0.69262(8) 0.20673(3) 0.82982(8) 0.01905(11) Uani d 1 . .
N N2 0.73702(9) 0.45944(3) 0.94929(8) 0.01440(11) Uani d 1 . .
H H21N 0.7316(18) 0.4677(6) 1.0489(16) 0.022 Uiso d 1 . .
H H22N 0.6576(18) 0.4795(6) 0.9008(16) 0.022 Uiso d 1 . .
H H23N 0.8253(18) 0.4776(6) 0.9085(16) 0.022 Uiso d 1 . .
C C8 0.72962(9) 0.39304(3) 0.91915(8) 0.01249(11) Uani d 1 . .
C C9 0.82458(10) 0.35313(4) 1.00292(9) 0.01498(12) Uani d 1 . .
H H9 0.895113 0.368738 1.078368 0.018 Uiso calc 1 . .
C C10 0.81599(10) 0.28992(3) 0.97583(9) 0.01480(12) Uani d 1 . .
H H10 0.880248 0.262235 1.033186 0.018 Uiso calc 1 . .
C C11 0.71267(9) 0.26745(3) 0.86417(9) 0.01383(12) Uani d 1 . .
C C12 0.61959(10) 0.30835(4) 0.77920(10) 0.01777(14) Uani d 1 . .
H H12 0.550715 0.293062 0.702026 0.021 Uiso calc 1 . .
C C13 0.62716(10) 0.37124(4) 0.80690(10) 0.01671(13) Uani d 1 . .
H H13 0.563053 0.399067 0.749807 0.020 Uiso calc 1 . .
C C14 0.80131(12) 0.16348(4) 0.89757(11) 0.02172(16) Uani d 1 . .
H H14A 0.912339 0.174734 0.872250 0.033 Uiso calc 1 . .
H H14B 0.778211 0.122036 0.859247 0.033 Uiso calc 1 . .
H H14C 0.787721 0.164090 1.007547 0.033 Uiso calc 1 . .

loop_
_atom_site_aniso_label
_atom_site_aniso_U_11
_atom_site_aniso_U_22
_atom_site_aniso_U_33
_atom_site_aniso_U_12
_atom_site_aniso_U_13
_atom_site_aniso_U_23
Cl1 0.01254(6) 0.01532(6) 0.01511(7) -0.00041(5) -0.00015(8) 0.00016(6)
Cl2 0.01256(6) 0.01453(6) 0.01584(7) -0.00127(5) -0.00072(8) -0.00022(6)
O1 0.0248(3) 0.0133(2) 0.0211(3) -0.0012(2) -0.0017(2) 0.0031(2)
N1 0.0200(3) 0.0126(2) 0.0132(3) -0.0018(2) -0.0019(2) 0.00002(19)
C1 0.0144(3) 0.0126(2) 0.0114(3) -0.0006(2) -0.0012(2) -0.0003(2)
C2 0.0154(3) 0.0155(3) 0.0130(3) -0.0001(2) 0.0007(2) -0.0002(2)
C3 0.0168(3) 0.0149(3) 0.0136(3) 0.0019(2) -0.0001(2) -0.0010(2)
C4 0.0158(3) 0.0133(3) 0.0140(3) -0.0011(2) -0.0034(2) 0.0009(2)
C5 0.0187(3) 0.0169(3) 0.0168(3) -0.0015(3) 0.0047(3) 0.0013(3)
C6 0.0182(3) 0.0150(3) 0.0161(3) 0.0007(2) 0.0037(3) -0.0010(2)
C7 0.0372(6) 0.0143(3) 0.0226(4) 0.0052(3) -0.0034(4) 0.0003(3)
O2 0.0220(3) 0.0129(2) 0.0222(3) -0.0016(2) -0.0008(2) -0.0029(2)
N2 0.0182(3) 0.0126(2) 0.0124(3) -0.0008(2) 0.0008(2) 0.00002(19)
C8 0.0136(3) 0.0124(2) 0.0115(3) -0.0012(2) 0.0008(2) -0.0003(2)
C9 0.0166(3) 0.0149(3) 0.0134(3) -0.0003(2) -0.0026(3) -0.0014(2)
C10 0.0169(3) 0.0139(3) 0.0136(3) 0.0007(2) -0.0013(2) -0.0006(2)
C11 0.0147(3) 0.0129(3) 0.0139(3) -0.0023(2) 0.0023(2) -0.0014(2)
C12 0.0193(3) 0.0160(3) 0.0180(4) -0.0021(2) -0.0055(3) -0.0018(2)
C13 0.0181(3) 0.0153(3) 0.0167(3) -0.0010(2) -0.0050(3) 0.0011(2)
C14 0.0280(4) 0.0136(3) 0.0236(4) 0.0022(3) 0.0032(3) -0.0011(3)

loop_
_atom_type_symbol
_atom_type_description
_atom_type_scat_dispersion_real
_atom_type_scat_dispersion_imag
_atom_type_scat_source
C C 0.0033 0.0016 'International Tables Vol C Tables 4.2.6.8 and 6.1.1.4'
H H 0.0000 0.0000 'International Tables Vol C Tables 4.2.6.8 and 6.1.1.4'
Cl Cl 0.1484 0.1585 'International Tables Vol C Tables 4.2.6.8 and 6.1.1.4'
N N 0.0061 0.0033 'International Tables Vol C Tables 4.2.6.8 and 6.1.1.4'
O O 0.0106 0.0060 'International Tables Vol C Tables 4.2.6.8 and 6.1.1.4'

loop_
_geom_angle_atom_site_label_1
_geom_angle_atom_site_label_2
_geom_angle_atom_site_label_3
_geom_angle_site_symmetry_1
_geom_angle_site_symmetry_3
_geom_angle
_geom_angle_publ_flag
C4 O1 C7 . . 117.24(7) ?
C1 N1 H11N . . 109.9(9) ?
C1 N1 H12N . . 111.4(9) ?
H11N N1 H12N . . 110.1(13) ?
C1 N1 H13N . . 112.4(8) ?
H11N N1 H13N . . 105.7(12) ?
H12N N1 H13N . . 107.2(13) ?
C2 C1 C6 . . 121.11(7) ?
C2 C1 N1 . . 119.33(7) ?
C6 C1 N1 . . 119.53(7) ?
C1 C2 C3 . . 119.63(8) ?
C1 C2 H2 . . 120.2 ?
C3 C2 H2 . . 120.2 ?
C4 C3 C2 . . 119.81(7) ?
C4 C3 H3 . . 120.1 ?
C2 C3 H3 . . 120.1 ?
O1 C4 C3 . . 124.91(7) ?
O1 C4 C5 . . 115.12(7) ?
C3 C4 C5 . . 119.96(7) ?
C6 C5 C4 . . 120.22(8) ?
C6 C5 H5 . . 119.9 ?
C4 C5 H5 . . 119.9 ?
C5 C6 C1 . . 119.26(7) ?
C5 C6 H6 . . 120.4 ?
C1 C6 H6 . . 120.4 ?
O1 C7 H7A . . 109.5 ?
O1 C7 H7B . . 109.5 ?
H7A C7 H7B . . 109.5 ?
O1 C7 H7C . . 109.5 ?
H7A C7 H7C . . 109.5 ?
H7B C7 H7C . . 109.5 ?
C11 O2 C14 . . 117.60(7) ?
C8 N2 H21N . . 111.7(8) ?
C8 N2 H22N . . 111.0(8) ?
H21N N2 H22N . . 109.5(12) ?
C8 N2 H23N . . 112.8(8) ?
H21N N2 H23N . . 110.2(13) ?
H22N N2 H23N . . 101.1(12) ?
C9 C8 C13 . . 121.13(7) ?
C9 C8 N2 . . 119.54(7) ?
C13 C8 N2 . . 119.32(7) ?
C8 C9 C10 . . 119.60(7) ?
C8 C9 H9 . . 120.2 ?
C10 C9 H9 . . 120.2 ?
C9 C10 C11 . . 119.78(7) ?
C9 C10 H10 . . 120.1 ?
C11 C10 H10 . . 120.1 ?
O2 C11 C10 . . 124.79(7) ?
O2 C11 C12 . . 115.29(7) ?
C10 C11 C12 . . 119.91(7) ?
C13 C12 C11 . . 120.33(7) ?
C13 C12 H12 . . 119.8 ?
C11 C12 H12 . . 119.8 ?
C12 C13 C8 . . 119.23(7) ?
C12 C13 H13 . . 120.4 ?
C8 C13 H13 . . 120.4 ?
O2 C14 H14A . . 109.5 ?
O2 C14 H14B . . 109.5 ?
H14A C14 H14B . . 109.5 ?
O2 C14 H14C . . 109.5 ?
H14A C14 H14C . . 109.5 ?
H14B C14 H14C . . 109.5 ?

loop_
_geom_bond_atom_site_label_1
_geom_bond_atom_site_label_2
_geom_bond_site_symmetry_2
_geom_bond_distance
_geom_bond_publ_flag
O1 C4 . 1.3636(10) ?
O1 C7 . 1.4343(12) ?
N1 C1 . 1.4655(10) ?
N1 H11N . 0.880(15) ?
N1 H12N . 0.870(14) ?
N1 H13N . 0.926(15) ?
C1 C2 . 1.3838(11) ?
C1 C6 . 1.3915(11) ?
C2 C3 . 1.3971(11) ?
C2 H2 . 0.9500 ?
C3 C4 . 1.3893(12) ?
C3 H3 . 0.9500 ?
C4 C5 . 1.4020(12) ?
C5 C6 . 1.3860(11) ?
C5 H5 . 0.9500 ?
C6 H6 . 0.9500 ?
C7 H7A . 0.9800 ?
C7 H7B . 0.9800 ?
C7 H7C . 0.9800 ?
O2 C11 . 1.3624(9) ?
O2 C14 . 1.4330(11) ?
N2 C8 . 1.4667(10) ?
N2 H21N . 0.901(14) ?
N2 H22N . 0.899(14) ?
N2 H23N . 0.907(15) ?
C8 C9 . 1.3856(11) ?
C8 C13 . 1.3900(11) ?
C9 C10 . 1.3941(11) ?
C9 H9 . 0.9500 ?
C10 C11 . 1.3957(11) ?
C10 H10 . 0.9500 ?
C11 C12 . 1.3961(11) ?
C12 C13 . 1.3879(11) ?
C12 H12 . 0.9500 ?
C13 H13 . 0.9500 ?
C14 H14A . 0.9800 ?
C14 H14B . 0.9800 ?
C14 H14C . 0.9800 ?

loop_
_geom_hbond_atom_site_label_D
_geom_hbond_atom_site_label_H
_geom_hbond_atom_site_label_A
_geom_hbond_site_symmetry_A
_geom_hbond_distance_DH
_geom_hbond_distance_HA
_geom_hbond_distance_DA
_geom_hbond_angle_DHA
_geom_hbond_publ_flag
N1 H11N Cl2 . 0.880(15) 2.279(15) 3.1450(8) 167.7(13) yes
N1 H12N Cl1 3_666 0.870(14) 2.573(14) 3.2480(7) 135.2(13) yes
N1 H12N Cl2 3_766 0.870(14) 2.735(15) 3.3797(8) 132.1(12) yes
N1 H13N Cl1 . 0.926(15) 2.304(16) 3.2080(8) 165.0(13) yes
N2 H21N Cl1 3_667 0.901(14) 2.487(15) 3.2318(8) 140.3(12) yes
N2 H21N Cl2 3_767 0.901(14) 2.795(14) 3.4047(8) 126.2(11) yes
N2 H22N Cl1 . 0.899(14) 2.300(15) 3.1916(8) 171.3(12) yes
N2 H23N Cl2 . 0.907(15) 2.234(15) 3.1201(8) 165.5(13) yes
C2 H2 Cl1 . 0.95 2.98 3.7487(8) 139 yes
C6 H6 Cl2 3_766 0.95 2.77 3.6055(8) 147 yes

loop_
_geom_torsion_atom_site_label_1
_geom_torsion_atom_site_label_2
_geom_torsion_atom_site_label_3
_geom_torsion_atom_site_label_4
_geom_torsion_site_symmetry_1
_geom_torsion_site_symmetry_2
_geom_torsion_site_symmetry_3
_geom_torsion_site_symmetry_4
_geom_torsion
_geom_torsion_publ_flag
C6 C1 C2 C3 . . . . -1.43(12) ?
N1 C1 C2 C3 . . . . 176.47(7) ?
C1 C2 C3 C4 . . . . 0.67(12) ?
C7 O1 C4 C3 . . . . -6.94(12) ?
C7 O1 C4 C5 . . . . 173.41(8) ?
C2 C3 C4 O1 . . . . -178.79(8) ?
C2 C3 C4 C5 . . . . 0.84(12) ?
O1 C4 C5 C6 . . . . 178.02(8) ?
C3 C4 C5 C6 . . . . -1.65(12) ?
C4 C5 C6 C1 . . . . 0.91(13) ?
C2 C1 C6 C5 . . . . 0.63(12) ?
N1 C1 C6 C5 . . . . -177.26(8) ?
C13 C8 C9 C10 . . . . -0.84(12) ?
N2 C8 C9 C10 . . . . 179.11(7) ?
C8 C9 C10 C11 . . . . 0.36(12) ?
C14 O2 C11 C10 . . . . -9.35(12) ?
C14 O2 C11 C12 . . . . 171.16(8) ?
C9 C10 C11 O2 . . . . -178.87(8) ?
C9 C10 C11 C12 . . . . 0.60(12) ?
O2 C11 C12 C13 . . . . 178.42(8) ?
C10 C11 C12 C13 . . . . -1.10(13) ?
C11 C12 C13 C8 . . . . 0.63(13) ?
C9 C8 C13 C12 . . . . 0.35(13) ?
N2 C8 C13 C12 . . . . -179.60(8) ?
